data_2239298
loop_
_publ_author_name
'Jamai, Nabil'
'Rzaigui, Mohamed'
'Toumi, Samah Akriche'

_publ_section_title
;
 Piperazine-1,4-diium
 bis(hexahydroxidoheptaoxidohexaborato-\k^3^<i>O</i>,<i>O</i>',<i>O</i>'')cobaltate(II)
 hexahydrate
;
_journal_coeditor_code HB7207
_journal_issue 5
_journal_name_full 'Acta Crystallographica Section E'
_journal_page_first m167
_journal_page_last m168
_journal_paper_doi 10.1107/S1600536814007090
_journal_volume 70
_journal_year 2014
_chemical_formula_iupac '(C4 H12 N2) [Co (H6 B6 O13)2], 6H2 O'
_chemical_formula_moiety 'B12 Co H12 O26, C4 H12 N2, 6(H2 O)'
_chemical_formula_sum 'C4 H36 B12 Co N2 O32'
_chemical_formula_weight 813.00
_chemical_name_systematic
'Piperazine-1,4-diium bis(hexahydroxidoheptaoxidohexaborato-\k^3^<i>O</i>,<i>O</i>',<i>O</i>'')cobaltate(II) hexahydrate'
_space_group_IT_number 2
_symmetry_cell_setting triclinic
_symmetry_space_group_name_Hall '-P 1'
_symmetry_space_group_name_H-M 'P -1'
_atom_sites_solution_hydrogens geom
_atom_sites_solution_primary direct
_atom_sites_solution_secondary difmap
_audit_creation_method SHELXL-97
_cell_angle_alpha 65.98(2)
_cell_angle_beta 74.20(3)
_cell_angle_gamma 69.03(5)
_cell_formula_units_Z 1
_cell_length_a 8.226(3)
_cell_length_b 10.157(2)
_cell_length_c 11.298(4)
_cell_measurement_reflns_used 25
_cell_measurement_temperature 298
_cell_measurement_theta_max 11
_cell_measurement_theta_min 9
_cell_volume 796.2(5)
_computing_cell_refinement 'CAD-4 EXPRESS (Enraf--Nonius, 1994)'
_computing_data_collection 'CAD-4 EXPRESS (Enraf--Nonius, 1994)'
_computing_data_reduction 'XCAD4 (Harms & Wocadlo, 1996)'
_computing_molecular_graphics
;
ORTEP-3 for Windows (Farrugia, 2012) and DIAMOND (Brandenburg & Putz,
2005)
;
_computing_publication_material
;
WinGX (Farrugia, 2012)
;
_computing_structure_refinement 'SHELXL97 (Sheldrick, 2008)'
_computing_structure_solution 'SHELXS97 (Sheldrick, 2008)'
_diffrn_ambient_temperature 298
_diffrn_measured_fraction_theta_full 0.999
_diffrn_measured_fraction_theta_max 0.999
_diffrn_measurement_device '\k-geometry diffractometer'
_diffrn_measurement_device_type 'Enraf--Nonius CAD-4'
_diffrn_measurement_method 'non-profiled omega scans'
_diffrn_radiation_monochromator graphite
_diffrn_radiation_source 'fine-focus sealed tube'
_diffrn_radiation_type AgK\a
_diffrn_radiation_wavelength 0.56087
_diffrn_reflns_av_R_equivalents 0.0137
_diffrn_reflns_av_sigmaI/netI 0.0314
_diffrn_reflns_limit_h_max 13
_diffrn_reflns_limit_h_min -13
_diffrn_reflns_limit_k_max 16
_diffrn_reflns_limit_k_min -16
_diffrn_reflns_limit_l_max 18
_diffrn_reflns_limit_l_min -3
_diffrn_reflns_number 9895
_diffrn_reflns_theta_full 27.96
_diffrn_reflns_theta_max 27.96
_diffrn_reflns_theta_min 2.12
_diffrn_standards_decay_% 2
_diffrn_standards_interval_time 120
_diffrn_standards_number 2
_exptl_absorpt_coefficient_mu 0.350
_exptl_absorpt_correction_type none
_exptl_crystal_colour PINK
_exptl_crystal_density_diffrn 1.696
_exptl_crystal_density_method 'not measured'
_exptl_crystal_description prism
_exptl_crystal_F_000 417
_exptl_crystal_size_max 0.23
_exptl_crystal_size_mid 0.15
_exptl_crystal_size_min 0.11
_refine_diff_density_max 2.421
_refine_diff_density_min -0.993
_refine_ls_extinction_method none
_refine_ls_goodness_of_fit_ref 1.057
_refine_ls_hydrogen_treatment mixed
_refine_ls_matrix_type full
_refine_ls_number_parameters 259
_refine_ls_number_reflns 7785
_refine_ls_number_restraints 12
_refine_ls_restrained_S_all 1.056
_refine_ls_R_factor_all 0.0703
_refine_ls_R_factor_gt 0.0486
_refine_ls_shift/su_max 0.000
_refine_ls_shift/su_mean 0.000
_refine_ls_structure_factor_coef Fsqd
_refine_ls_weighting_details 'calc w=1/[\s^2^(Fo^2^)+(0.0924P)^2^+0.2147P] where P=(Fo^2^+2Fc^2^)/3'
_refine_ls_weighting_scheme calc
_refine_ls_wR_factor_gt 0.1413
_refine_ls_wR_factor_ref 0.1532
_reflns_number_gt 6118
_reflns_number_total 7785
_reflns_threshold_expression I>2sigma(I)
_cod_data_source_file hb7207sup1.cf
_cod_data_source_block I
_cod_original_cell_volume 796.2(4)
_cod_database_code 2239298
_cod_database_fobs_code 2239298

loop_
_symmetry_equiv_pos_as_xyz
'x, y, z'
'-x, -y, -z'

loop_
_atom_site_type_symbol
_atom_site_label
_atom_site_fract_x
_atom_site_fract_y
_atom_site_fract_z
_atom_site_U_iso_or_equiv
_atom_site_adp_type
_atom_site_calc_flag
_atom_site_refinement_flags
_atom_site_occupancy
_atom_site_symmetry_multiplicity
Co Co1 0.5000 0.5000 0.5000 0.01614(7) Uani d S 1 2
B B1 0.7384(2) 0.59885(17) 0.23924(15) 0.0163(2) Uani d . 1 1
B B2 0.8734(2) 0.33738(17) 0.39832(16) 0.0167(2) Uani d . 1 1
B B3 0.8346(2) 0.12594(18) 0.36263(17) 0.0200(3) Uani d . 1 1
B B4 0.6375(2) 0.37212(16) 0.26842(15) 0.0161(2) Uani d . 1 1
B B5 0.6174(2) 0.59847(19) 0.06603(16) 0.0210(3) Uani d . 1 1
B B6 1.0368(2) 0.5217(2) 0.29973(17) 0.0203(3) Uani d . 1 1
O O124 0.77220(13) 0.43050(11) 0.28482(10) 0.01562(17) Uani d . 1 1
O O45 0.58438(15) 0.46319(12) 0.14086(11) 0.02026(19) Uani d . 1 1
O O34 0.71305(15) 0.21657(12) 0.28139(12) 0.02037(19) Uani d . 1 1
O O16 0.89561(14) 0.62883(13) 0.24323(12) 0.0225(2) Uani d . 1 1
O O15 0.69605(17) 0.66434(13) 0.10864(11) 0.0232(2) Uani d . 1 1
O O23 0.91602(16) 0.17965(12) 0.41590(12) 0.0229(2) Uani d . 1 1
O O1 0.58976(15) 0.65398(12) 0.33104(12) 0.02076(19) Uani d D 1 1
H H1 0.595(4) 0.7336(18) 0.330(3) 0.031 Uiso d D 1 1
O O2 0.75590(15) 0.36962(14) 0.51227(11) 0.0222(2) Uani d D 1 1
H H2 0.793(4) 0.361(3) 0.5750(18) 0.033 Uiso d D 1 1
O O3 0.8757(2) -0.02567(13) 0.38981(16) 0.0321(3) Uani d . 1 1
H H3 0.9463 -0.0701 0.4421 0.048 Uiso calc R 1 1
O O4 0.51422(14) 0.61177(12) 0.62547(11) 0.01811(18) Uani d D 1 1
H H4 0.528(4) 0.6931(17) 0.578(2) 0.027 Uiso d D 1 1
O O5 0.5670(2) 0.67326(16) -0.05561(13) 0.0352(3) Uani d . 1 1
H H5 0.5205 0.6238 -0.0708 0.053 Uiso calc R 1 1
O O6 1.17955(16) 0.57172(15) 0.27863(15) 0.0286(3) Uani d . 1 1
H H6 1.2628 0.5003 0.3070 0.043 Uiso calc R 1 1
O O26 1.03454(14) 0.37793(13) 0.37106(12) 0.0223(2) Uani d . 1 1
O O1W 0.6861(3) 0.8794(2) -0.2835(2) 0.0489(4) Uani d D 1 1
H H1W1 0.622(4) 0.833(4) -0.216(3) 0.073 Uiso d D 1 1
H H2W1 0.773(3) 0.818(3) -0.314(3) 0.073 Uiso d D 1 1
O O2W 0.5784(2) 0.87545(16) 0.41668(16) 0.0349(3) Uani d D 1 1
H H1W2 0.676(2) 0.882(3) 0.423(3) 0.052 Uiso d D 1 1
H H2W2 0.511(3) 0.959(2) 0.375(3) 0.052 Uiso d D 1 1
O O3W 1.2705(3) 0.9010(3) 0.2089(3) 0.0675(7) Uani d D 1 1
H H2W3 1.253(5) 0.981(2) 0.223(5) 0.101 Uiso d D 1 1
H H1W3 1.3578 0.8334 0.2430 0.101 Uiso d D 1 1
N N1 0.9898(3) 0.8815(2) 0.1223(2) 0.0443(4) Uani d . 1 1
H H1A 0.9538 0.8001 0.1763 0.053 Uiso calc R 1 1
H H1B 1.0545 0.8982 0.1646 0.053 Uiso calc R 1 1
C C1 0.8360(3) 1.0119(2) 0.0893(2) 0.0355(4) Uani d . 1 1
H H1C 0.7653 1.0290 0.1686 0.043 Uiso calc R 1 1
H H1D 0.7638 0.9935 0.0458 0.043 Uiso calc R 1 1
C C2 1.1021(4) 0.8520(2) -0.0001(3) 0.0441(5) Uani d . 1 1
H H2A 1.2028 0.7651 0.0235 0.053 Uiso calc R 1 1
H H2B 1.0339 0.8314 -0.0450 0.053 Uiso calc R 1 1

loop_
_atom_site_aniso_label
_atom_site_aniso_U_11
_atom_site_aniso_U_22
_atom_site_aniso_U_33
_atom_site_aniso_U_12
_atom_site_aniso_U_13
_atom_site_aniso_U_23
Co1 0.01484(11) 0.01703(12) 0.01733(12) -0.00406(8) -0.00425(8) -0.00587(9)
B1 0.0158(5) 0.0161(5) 0.0180(6) -0.0053(4) -0.0062(5) -0.0038(5)
B2 0.0157(5) 0.0159(5) 0.0194(6) -0.0025(4) -0.0083(5) -0.0050(5)
B3 0.0214(6) 0.0157(6) 0.0240(7) -0.0030(5) -0.0078(5) -0.0070(5)
B4 0.0168(5) 0.0154(5) 0.0179(6) -0.0039(4) -0.0071(5) -0.0053(5)
B5 0.0255(7) 0.0211(6) 0.0173(6) -0.0073(5) -0.0086(5) -0.0034(5)
B6 0.0160(6) 0.0245(7) 0.0241(7) -0.0074(5) -0.0055(5) -0.0090(6)
O124 0.0151(4) 0.0150(4) 0.0180(4) -0.0037(3) -0.0070(3) -0.0046(3)
O45 0.0244(5) 0.0208(4) 0.0182(4) -0.0091(4) -0.0102(4) -0.0025(4)
O34 0.0233(5) 0.0158(4) 0.0252(5) -0.0029(3) -0.0108(4) -0.0078(4)
O16 0.0176(4) 0.0203(4) 0.0316(6) -0.0072(4) -0.0091(4) -0.0058(4)
O15 0.0321(6) 0.0206(5) 0.0194(5) -0.0107(4) -0.0116(4) -0.0014(4)
O23 0.0262(5) 0.0148(4) 0.0294(5) -0.0011(4) -0.0159(4) -0.0058(4)
O1 0.0199(4) 0.0178(4) 0.0254(5) -0.0055(3) -0.0020(4) -0.0088(4)
O2 0.0187(4) 0.0287(5) 0.0192(5) -0.0025(4) -0.0074(4) -0.0091(4)
O3 0.0400(7) 0.0156(5) 0.0460(8) -0.0014(4) -0.0265(6) -0.0085(5)
O4 0.0174(4) 0.0182(4) 0.0203(4) -0.0065(3) -0.0039(3) -0.0061(3)
O5 0.0583(9) 0.0321(6) 0.0227(6) -0.0253(6) -0.0218(6) 0.0042(5)
O6 0.0177(5) 0.0287(6) 0.0403(7) -0.0093(4) -0.0100(5) -0.0069(5)
O26 0.0156(4) 0.0235(5) 0.0282(5) -0.0055(4) -0.0087(4) -0.0059(4)
O1W 0.0409(9) 0.0369(8) 0.0484(10) -0.0071(7) 0.0027(7) -0.0038(7)
O2W 0.0407(7) 0.0262(6) 0.0426(8) -0.0149(5) -0.0062(6) -0.0116(6)
O3W 0.0612(14) 0.0639(14) 0.0861(17) -0.0129(11) -0.0395(13) -0.0203(13)
N1 0.0550(12) 0.0363(9) 0.0406(10) -0.0197(8) -0.0131(9) -0.0026(8)
C1 0.0392(10) 0.0318(8) 0.0291(8) -0.0099(7) 0.0008(7) -0.0081(7)
C2 0.0509(13) 0.0232(8) 0.0485(12) -0.0079(8) 0.0024(10) -0.0111(8)

loop_
_atom_type_symbol
_atom_type_description
_atom_type_scat_dispersion_real
_atom_type_scat_dispersion_imag
_atom_type_scat_source
B B 0.0004 0.0004 'International Tables Vol C Tables 4.2.6.8 and 6.1.1.4'
C C 0.0015 0.0009 'International Tables Vol C Tables 4.2.6.8 and 6.1.1.4'
H H 0.0000 0.0000 'International Tables Vol C Tables 4.2.6.8 and 6.1.1.4'
N N 0.0030 0.0019 'International Tables Vol C Tables 4.2.6.8 and 6.1.1.4'
O O 0.0056 0.0036 'International Tables Vol C Tables 4.2.6.8 and 6.1.1.4'
Co Co 0.3050 0.6296 'International Tables Vol C Tables 4.2.6.8 and 6.1.1.4'

loop_
_geom_angle_atom_site_label_1
_geom_angle_atom_site_label_2
_geom_angle_atom_site_label_3
_geom_angle_site_symmetry_1
_geom_angle_site_symmetry_3
_geom_angle
_geom_angle_publ_flag
O2 Co1 O2 . 2_666 180.0 n
O2 Co1 O1 . . 88.68(6) n
O2 Co1 O1 2_666 . 91.32(6) n
O2 Co1 O1 . 2_666 91.32(6) n
O2 Co1 O1 2_666 2_666 88.68(6) n
O1 Co1 O1 . 2_666 180.0 n
O2 Co1 O4 . 2_666 88.17(5) n
O2 Co1 O4 2_666 2_666 91.83(5) n
O1 Co1 O4 . 2_666 87.03(5) n
O1 Co1 O4 2_666 2_666 92.97(5) n
O2 Co1 O4 . . 91.83(5) n
O2 Co1 O4 2_666 . 88.17(5) n
O1 Co1 O4 . . 92.97(5) n
O1 Co1 O4 2_666 . 87.03(5) n
O4 Co1 O4 2_666 . 180.0 n
O15 B1 O16 . . 110.89(12) ?
O15 B1 O1 . . 110.91(13) ?
O16 B1 O1 . . 110.56(12) ?
O15 B1 O124 . . 109.07(12) ?
O16 B1 O124 . . 108.17(12) ?
O1 B1 O124 . . 107.12(12) ?
O26 B2 O23 . . 109.16(13) ?
O26 B2 O2 . . 112.53(12) ?
O23 B2 O2 . . 110.85(13) ?
O26 B2 O124 . . 109.35(12) ?
O23 B2 O124 . . 109.28(12) ?
O2 B2 O124 . . 105.58(12) ?
O34 B3 O23 . . 122.88(14) ?
O34 B3 O3 . . 117.27(14) ?
O23 B3 O3 . . 119.85(14) ?
O34 B4 O45 . . 111.78(12) ?
O34 B4 O4 . 2_666 109.79(12) ?
O45 B4 O4 . 2_666 110.85(12) ?
O34 B4 O124 . . 109.48(12) ?
O45 B4 O124 . . 107.67(11) ?
O4 B4 O124 2_666 . 107.13(11) ?
O15 B5 O5 . . 117.83(14) ?
O15 B5 O45 . . 122.48(14) ?
O5 B5 O45 . . 119.68(14) ?
O26 B6 O6 . . 122.85(15) ?
O26 B6 O16 . . 122.54(14) ?
O6 B6 O16 . . 114.61(14) ?
B2 O124 B4 . . 118.01(11) ?
B2 O124 B1 . . 116.87(11) ?
B4 O124 B1 . . 117.76(11) ?
B5 O45 B4 . . 124.30(12) ?
B3 O34 B4 . . 120.52(12) ?
B6 O16 B1 . . 124.47(12) ?
B5 O15 B1 . . 120.85(12) ?
B3 O23 B2 . . 123.44(12) ?
B1 O1 Co1 . . 118.94(9) ?
B1 O1 H1 . . 109.3(19) ?
Co1 O1 H1 . . 121.9(19) ?
B2 O2 Co1 . . 121.28(9) ?
B2 O2 H2 . . 122(2) ?
Co1 O2 H2 . . 114(2) ?
B3 O3 H3 . . 109.5 ?
B4 O4 Co1 2_666 . 116.22(9) ?
B4 O4 H4 2_666 . 110.6(19) ?
Co1 O4 H4 . . 107.3(19) ?
B5 O5 H5 . . 109.5 ?
B6 O6 H6 . . 109.5 ?
B6 O26 B2 . . 119.33(13) ?
H1W1 O1W H2W1 . . 112(2) ?
H1W2 O2W H2W2 . . 113(2) ?
H2W3 O3W H1W3 . . 111(2) ?
C1 N1 C2 . . 110.90(19) ?
C1 N1 H1A . . 109.5 ?
C2 N1 H1A . . 109.5 ?
C1 N1 H1B . . 109.5 ?
C2 N1 H1B . . 109.5 ?
H1A N1 H1B . . 108.0 ?
N1 C1 C2 . 2_775 109.0(2) ?
N1 C1 H1C . . 109.9 ?
C2 C1 H1C 2_775 . 109.9 ?
N1 C1 H1D . . 109.9 ?
C2 C1 H1D 2_775 . 109.9 ?
H1C C1 H1D . . 108.3 ?
C1 C2 N1 2_775 . 109.18(18) ?
C1 C2 H2A 2_775 . 109.8 ?
N1 C2 H2A . . 109.8 ?
C1 C2 H2B 2_775 . 109.8 ?
N1 C2 H2B . . 109.8 ?
H2A C2 H2B . . 108.3 ?

loop_
_geom_bond_atom_site_label_1
_geom_bond_atom_site_label_2
_geom_bond_site_symmetry_2
_geom_bond_distance
_geom_bond_publ_flag
Co1 O2 . 2.0539(17) yes
Co1 O2 2_666 2.0539(17) n
Co1 O1 . 2.0648(14) yes
Co1 O1 2_666 2.0648(14) n
Co1 O4 2_666 2.1926(12) n
Co1 O4 . 2.1926(12) yes
B1 O15 . 1.434(2) ?
B1 O16 . 1.4462(19) ?
B1 O1 . 1.475(2) ?
B1 O124 . 1.5123(18) ?
B2 O26 . 1.4447(19) ?
B2 O23 . 1.4510(19) ?
B2 O2 . 1.462(2) ?
B2 O124 . 1.5041(19) ?
B3 O34 . 1.357(2) ?
B3 O23 . 1.363(2) ?
B3 O3 . 1.371(2) ?
B4 O34 . 1.4360(19) ?
B4 O45 . 1.4463(19) ?
B4 O4 2_666 1.490(2) ?
B4 O124 . 1.5117(18) ?
B5 O15 . 1.356(2) ?
B5 O5 . 1.368(2) ?
B5 O45 . 1.368(2) ?
B6 O26 . 1.355(2) ?
B6 O6 . 1.368(2) ?
B6 O16 . 1.369(2) ?
O1 H1 . 0.820(10) ?
O2 H2 . 0.811(10) ?
O3 H3 . 0.8200 ?
O4 B4 2_666 1.490(2) ?
O4 H4 . 0.810(10) ?
O5 H5 . 0.8200 ?
O6 H6 . 0.8200 ?
O1W H1W1 . 0.861(10) ?
O1W H2W1 . 0.856(10) ?
O2W H1W2 . 0.852(10) ?
O2W H2W2 . 0.854(10) ?
O3W H2W3 . 0.846(10) ?
O3W H1W3 . 0.847(2) ?
N1 C1 . 1.466(3) ?
N1 C2 . 1.517(4) ?
N1 H1A . 0.9000 ?
N1 H1B . 0.9000 ?
C1 C2 2_775 1.508(3) ?
C1 H1C . 0.9700 ?
C1 H1D . 0.9700 ?
C2 C1 2_775 1.508(3) ?
C2 H2A . 0.9700 ?
C2 H2B . 0.9700 ?

loop_
_geom_hbond_atom_site_label_D
_geom_hbond_atom_site_label_H
_geom_hbond_atom_site_label_A
_geom_hbond_site_symmetry_A
_geom_hbond_distance_DH
_geom_hbond_distance_HA
_geom_hbond_distance_DA
_geom_hbond_angle_DHA
O1 H1 O2W . 0.820(10) 1.996(15) 2.7525(19) 153(3)
O2 H2 O6 2_766 0.811(10) 2.113(14) 2.876(2) 157(3)
O3 H3 O23 2_756 0.82 1.93 2.745(2) 171.8
O4 H4 O2W . 0.810(10) 2.077(12) 2.864(2) 164(3)
O5 H5 O45 2_665 0.82 1.91 2.7159(18) 168.6
O6 H6 O4 2_766 0.82 1.95 2.734(2) 159.7
O1W H1W1 O5 . 0.861(10) 1.955(18) 2.771(2) 158(4)
O1W H2W1 O26 2_765 0.856(10) 2.266(13) 3.108(3) 167(3)
O1W H2W1 O23 2_765 0.856(10) 2.51(3) 3.158(3) 133(3)
O2W H1W2 O3 1_565 0.852(10) 2.050(15) 2.861(2) 159(3)
O2W H2W2 O1W 2_675 0.854(10) 2.007(12) 2.838(3) 164(3)
O3W H2W3 O1W 2_775 0.846(10) 2.054(19) 2.842(3) 155(3)
O3W H1W3 O1 1_655 0.847(2) 2.2407(19) 3.088(3) 179.4(2)
N1 H1A O16 . 0.90 1.78 2.654(2) 165
N1 H1A O6 . 0.90 2.46 2.986(3) 117
N1 H1B O3W . 0.90 1.98 2.836(3) 157
C1 H1C O34 1_565 0.97 2.56 3.321(3) 136

loop_
_geom_torsion_atom_site_label_1
_geom_torsion_atom_site_label_2
_geom_torsion_atom_site_label_3
_geom_torsion_atom_site_label_4
_geom_torsion_site_symmetry_1
_geom_torsion_site_symmetry_4
_geom_torsion
O26 B2 O124 B4 . . 158.42(12)
O23 B2 O124 B4 . . 38.99(17)
O2 B2 O124 B4 . . -80.28(14)
O26 B2 O124 B1 . . -52.13(16)
O23 B2 O124 B1 . . -171.56(11)
O2 B2 O124 B1 . . 69.17(15)
O34 B4 O124 B2 . . -47.01(16)
O45 B4 O124 B2 . . -168.73(11)
O4 B4 O124 B2 2_666 . 71.99(15)
O34 B4 O124 B1 . . 163.82(12)
O45 B4 O124 B1 . . 42.10(16)
O4 B4 O124 B1 2_666 . -77.18(14)
O15 B1 O124 B2 . . 160.84(12)
O16 B1 O124 B2 . . 40.14(16)
O1 B1 O124 B2 . . -79.05(14)
O15 B1 O124 B4 . . -49.63(16)
O16 B1 O124 B4 . . -170.33(12)
O1 B1 O124 B4 . . 70.47(15)
O15 B5 O45 B4 . . -3.7(3)
O5 B5 O45 B4 . . 177.61(16)
O34 B4 O45 B5 . . -135.19(15)
O4 B4 O45 B5 2_666 . 101.96(17)
O124 B4 O45 B5 . . -14.9(2)
O23 B3 O34 B4 . . -12.8(2)
O3 B3 O34 B4 . . 167.68(15)
O45 B4 O34 B3 . . 151.66(14)
O4 B4 O34 B3 2_666 . -84.90(16)
O124 B4 O34 B3 . . 32.44(19)
O26 B6 O16 B1 . . -7.6(3)
O6 B6 O16 B1 . . 172.53(15)
O15 B1 O16 B6 . . -129.57(16)
O1 B1 O16 B6 . . 106.99(17)
O124 B1 O16 B6 . . -10.0(2)
O5 B5 O15 B1 . . 174.55(16)
O45 B5 O15 B1 . . -4.2(3)
O16 B1 O15 B5 . . 147.91(15)
O1 B1 O15 B5 . . -88.84(17)
O124 B1 O15 B5 . . 28.90(19)
O34 B3 O23 B2 . . 4.1(3)
O3 B3 O23 B2 . . -176.41(15)
O26 B2 O23 B3 . . -136.34(15)
O2 B2 O23 B3 . . 99.17(17)
O124 B2 O23 B3 . . -16.8(2)
O15 B1 O1 Co1 . . 128.21(10)
O16 B1 O1 Co1 . . -108.36(12)
O124 B1 O1 Co1 . . 9.28(14)
O2 Co1 O1 B1 . . 37.04(10)
O2 Co1 O1 B1 2_666 . -142.96(10)
O1 Co1 O1 B1 2_666 . 0E1(10)
O4 Co1 O1 B1 2_666 . -51.19(10)
O4 Co1 O1 B1 . . 128.81(10)
O26 B2 O2 Co1 . . 125.40(11)
O23 B2 O2 Co1 . . -112.03(12)
O124 B2 O2 Co1 . . 6.19(15)
O2 Co1 O2 B2 2_666 . -12E1(10)
O1 Co1 O2 B2 . . -47.25(11)
O1 Co1 O2 B2 2_666 . 132.75(11)
O4 Co1 O2 B2 2_666 . 39.82(11)
O4 Co1 O2 B2 . . -140.18(11)
O2 Co1 O4 B4 . 2_666 -134.31(9)
O2 Co1 O4 B4 2_666 2_666 45.69(9)
O1 Co1 O4 B4 . 2_666 136.92(10)
O1 Co1 O4 B4 2_666 2_666 -43.08(10)
O4 Co1 O4 B4 2_666 2_666 1E1(10)
O6 B6 O26 B2 . . 174.61(15)
O16 B6 O26 B2 . . -5.2(2)
O23 B2 O26 B6 . . 152.56(14)
O2 B2 O26 B6 . . -83.94(17)
O124 B2 O26 B6 . . 33.05(19)
C2 N1 C1 C2 . 2_775 -59.8(3)
C1 N1 C2 C1 . 2_775 59.9(3)
